data_2008156
loop_
_publ_author_name
'Kundu, Nitya G.'
'Khan, M. Wahab'
'Guha, Subhadra'
'Mukherjee, Alok K.'

_publ_section_title
;
 Two (<i>Z</i>)-3-aryl(alkyl)ideneisoindolin-1-ones
;
_journal_issue 2
_journal_name_full 'Acta Crystallographica Section C'
_journal_page_first 239
_journal_page_last 241
_journal_paper_doi 10.1107/S0108270198009962
_journal_volume 55
_journal_year 1999
_chemical_formula_analytical 'C19 H19 N O2'
_chemical_formula_moiety 'C19 H19 N O2'
_chemical_formula_structural 'C19 H19 N O2'
_chemical_formula_sum 'C19 H19 N O2'
_chemical_formula_weight 293.35
_chemical_melting_point 413.0(10)
_chemical_name_common '(Z)-3-(2'-hydroxy-2'-methyl)propylidene-N-p-tolyl isoindolin-1-one'
_chemical_name_systematic
;
(Z)-3-(2'-hydroxy-2'-methyl)propylidene-N-p-tolyl isoindolin-1-one
;
_space_group_IT_number 2
_symmetry_cell_setting triclinic
_symmetry_space_group_name_Hall '-P 1'
_symmetry_space_group_name_H-M 'P -1'
_audit_creation_method SHELXL
_cell_angle_alpha 68.70(2)
_cell_angle_beta 81.17(2)
_cell_angle_gamma 70.00(2)
_cell_formula_units_Z 2
_cell_length_a 9.426(2)
_cell_length_b 9.795(2)
_cell_length_c 9.909(2)
_cell_measurement_reflns_used 25
_cell_measurement_temperature 293(2)
_cell_measurement_theta_max 16
_cell_measurement_theta_min 8
_cell_volume 800.5(3)
_computing_cell_refinement 'CAD-4 Software'
_computing_data_collection 'CAD-4 Software (Enraf-Nonius, 1989)'
_computing_data_reduction 'CAD-4 Software'
_computing_molecular_graphics 'ZORTEP (Zsolnai, 1995)'
_computing_publication_material SHELXL93
_computing_structure_refinement 'SHELXL93 (Sheldrick, 1993)'
_computing_structure_solution 'MULTAN88 (Debaerdemaeker et al., 1988)'
_diffrn_ambient_temperature 293(2)
_diffrn_measurement_device 'Enraf-Nonius CAD-4'
_diffrn_measurement_method \w--2\q
_diffrn_radiation_monochromator graphite
_diffrn_radiation_source 'fine-focus sealed tube'
_diffrn_radiation_type MoK\a
_diffrn_radiation_wavelength 0.71073
_diffrn_reflns_av_sigmaI/netI 0.3284
_diffrn_reflns_limit_h_max 11
_diffrn_reflns_limit_h_min -10
_diffrn_reflns_limit_k_max 11
_diffrn_reflns_limit_k_min 0
_diffrn_reflns_limit_l_max 11
_diffrn_reflns_limit_l_min -10
_diffrn_reflns_number 2771
_diffrn_reflns_theta_max 24.92
_diffrn_reflns_theta_min 3.13
_diffrn_standards_decay_% 3
_diffrn_standards_interval_count 100
_diffrn_standards_number 3
_exptl_absorpt_coefficient_mu 0.079
_exptl_absorpt_correction_type none
_exptl_crystal_colour colourless
_exptl_crystal_density_diffrn 1.217
_exptl_crystal_density_method 'not measured'
_exptl_crystal_description prism
_exptl_crystal_F_000 312
_exptl_crystal_size_max 0.30
_exptl_crystal_size_mid 0.10
_exptl_crystal_size_min 0.08
_refine_diff_density_max 0.194
_refine_diff_density_min -0.225
_refine_ls_extinction_method none
_refine_ls_goodness_of_fit_all 0.771
_refine_ls_goodness_of_fit_obs 1.272
_refine_ls_hydrogen_treatment noref
_refine_ls_matrix_type full
_refine_ls_number_parameters 202
_refine_ls_number_reflns 2771
_refine_ls_number_restraints 0
_refine_ls_restrained_S_all 0.771
_refine_ls_restrained_S_obs 1.272
_refine_ls_R_factor_all 0.240
_refine_ls_R_factor_obs 0.055
_refine_ls_shift/esd_max 0.006
_refine_ls_shift/esd_mean 0.001
_refine_ls_structure_factor_coef Fsqd
_refine_ls_weighting_details 'w = 1/[\s^2^(Fo^2^)+(0.0496P)^2^] where P = (Fo^2^+2Fc^2^)/3'
_refine_ls_weighting_scheme calc
_refine_ls_wR_factor_all 0.125
_refine_ls_wR_factor_obs 0.104
_reflns_number_observed 848
_reflns_number_total 2771
_reflns_observed_criterion I>2\s(I)
_cod_data_source_file ha1225.cif
_cod_data_source_block 3
_cod_depositor_comments
;
The following automatic conversions were performed:
'_symmetry_cell_setting' value 'Triclinic' changed to 'triclinic'
according to '/home/saulius/struct/CIF-dictionaries/cif_core.dic'
dictionary named 'cif_core.dic' version 2.4.1 from 2010-06-29.

Automatic conversion script
Id: cif_fix_enum 1527 2010-12-29 10:47:43Z saulius 

The following automatic conversions were performed:

'_refine_ls_weighting_scheme' value 'calc w =
1/[\s^2^(Fo^2^)+(0.0496P)^2^] where P = (Fo^2^+2Fc^2^)/3' was changed
to 'calc'. New tag '_refine_ls_weighting_details' was created. The
value of the new tag was set to 'w = 1/[\s^2^(Fo^2^)+(0.0496P)^2^]
where P = (Fo^2^+2Fc^2^)/3'.

Automatic conversion script
Id: cif_fix_values 3143 2015-03-26 13:38:13Z robertas 
;
_cod_database_code 2008156

loop_
_symmetry_equiv_pos_as_xyz
'x, y, z'
'-x, -y, -z'

loop_
_atom_site_aniso_label
_atom_site_aniso_U_11
_atom_site_aniso_U_22
_atom_site_aniso_U_33
_atom_site_aniso_U_12
_atom_site_aniso_U_13
_atom_site_aniso_U_23
O1 0.0319(15) 0.060(2) 0.113(3) -0.0191(14) -0.007(2) -0.025(2)
O2 0.0263(14) 0.059(2) 0.128(3) -0.0185(13) -0.004(2) -0.024(2)
N 0.019(2) 0.037(2) 0.069(3) -0.0044(15) -0.009(2) -0.015(2)
C1 0.027(2) 0.041(2) 0.051(3) -0.009(2) -0.010(2) -0.013(2)
C2 0.033(2) 0.055(3) 0.076(3) -0.008(2) -0.012(2) -0.022(2)
C3 0.035(2) 0.055(3) 0.082(4) 0.000(2) -0.016(2) -0.021(2)
C4 0.056(3) 0.043(2) 0.063(3) -0.006(2) -0.014(2) -0.014(2)
C5 0.040(2) 0.044(2) 0.054(3) -0.011(2) -0.003(2) -0.017(2)
C6 0.029(2) 0.039(2) 0.042(3) -0.007(2) -0.007(2) -0.012(2)
C7 0.032(2) 0.041(2) 0.040(3) -0.011(2) -0.005(2) -0.015(2)
C8 0.029(2) 0.049(3) 0.059(3) -0.012(2) -0.006(2) -0.012(2)
C9 0.024(2) 0.045(2) 0.041(3) -0.013(2) -0.004(2) -0.009(2)
C10 0.052(3) 0.060(3) 0.042(3) -0.021(2) -0.005(2) -0.021(3)
C11 0.054(3) 0.052(3) 0.075(4) -0.019(2) 0.004(2) -0.038(3)
C12 0.046(3) 0.041(3) 0.071(4) -0.008(2) 0.003(3) -0.013(3)
C13 0.072(3) 0.056(3) 0.054(4) 0.005(3) -0.008(3) -0.008(3)
C14 0.053(3) 0.056(3) 0.052(3) -0.006(2) 0.001(2) -0.024(2)
C15 0.093(4) 0.048(3) 0.129(5) -0.014(3) -0.005(3) -0.020(3)
C16 0.029(2) 0.046(2) 0.058(3) -0.014(2) -0.004(2) -0.016(2)
C17 0.024(2) 0.039(2) 0.090(4) -0.009(2) -0.001(2) -0.022(2)
C18 0.069(3) 0.067(3) 0.092(4) -0.016(2) -0.034(3) -0.002(3)
C19 0.043(3) 0.079(3) 0.156(5) -0.014(2) 0.015(3) -0.069(3)

loop_
_atom_site_label
_atom_site_fract_x
_atom_site_fract_y
_atom_site_fract_z
_atom_site_U_iso_or_equiv
_atom_site_thermal_displace_type
_atom_site_calc_flag
_atom_site_refinement_flags
_atom_site_occupancy
_atom_site_disorder_group
_atom_site_type_symbol
O1 0.2236(3) 0.4952(3) 0.2347(3) 0.0674(9) Uani d . 1 . O
O2 0.9094(2) 0.6333(3) 0.1788(3) 0.0715(10) Uani d . 1 . O
H20 0.9993 0.5831 0.1872 0.084 Uiso calc . 1 . H
N 0.4577(3) 0.5203(3) 0.2337(3) 0.0429(9) Uani d . 1 . N
C1 0.2598(4) 0.7424(4) 0.1852(4) 0.0400(10) Uani d . 1 . C
C2 0.1185(4) 0.8536(5) 0.1646(5) 0.0550(12) Uani d . 1 . C
H2 0.0316 0.8267 0.1707 0.061 Uiso calc . 1 . H
C3 0.1108(4) 1.0030(5) 0.1353(5) 0.0599(13) Uani d . 1 . C
H3 0.0173 1.0792 0.1202 0.074 Uiso calc . 1 . H
C4 0.2398(5) 1.0432(4) 0.1277(4) 0.0565(12) Uani d . 1 . C
H4 0.2316 1.1460 0.1074 0.071 Uiso calc . 1 . H
C5 0.3797(4) 0.9338(4) 0.1495(4) 0.0461(11) Uani d . 1 . C
H5 0.4662 0.9614 0.1432 0.058 Uiso calc . 1 . H
C6 0.3887(4) 0.7828(4) 0.1809(4) 0.0375(10) Uani d . 1 . C
C7 0.5203(4) 0.6396(4) 0.2112(4) 0.0370(10) Uani d . 1 . C
C8 0.3023(4) 0.5765(5) 0.2198(4) 0.0469(11) Uani d . 1 . C
C9 0.5343(3) 0.3571(4) 0.2814(5) 0.0372(10) Uani d . 1 . C
C10 0.5712(4) 0.2780(5) 0.1844(4) 0.0485(11) Uani d . 1 . C
H10 0.5450 0.3291 0.0880 0.067 Uiso calc . 1 . H
C11 0.6476(4) 0.1221(5) 0.2323(5) 0.0553(12) Uani d . 1 . C
H11 0.6738 0.0689 0.1666 0.078 Uiso calc . 1 . H
C12 0.6861(4) 0.0428(4) 0.3757(6) 0.0566(13) Uani d . 1 . C
C13 0.6448(5) 0.1250(5) 0.4689(5) 0.0697(14) Uani d . 1 . C
H13 0.6699 0.0741 0.5657 0.081 Uiso calc . 1 . H
C14 0.5671(4) 0.2810(4) 0.4244(5) 0.0550(12) Uani d . 1 . C
H14 0.5376 0.3334 0.4908 0.071 Uiso calc . 1 . H
C15 0.7724(5) -0.1269(5) 0.4250(6) 0.095(2) Uani d . 1 . C
H15A 0.8617 -0.1455 0.3644 0.106 Uiso calc . 1 . H
H15B 0.7099 -0.1836 0.4183 0.106 Uiso calc . 1 . H
H15C 0.8004 -0.1598 0.5237 0.106 Uiso calc . 1 . H
C16 0.6612(4) 0.6412(4) 0.2126(4) 0.0440(11) Uani d . 1 . C
C17 0.8192(4) 0.5305(4) 0.2407(5) 0.0509(12) Uani d . 1 . C
C18 0.8459(5) 0.4531(5) 0.4025(5) 0.080(2) Uani d . 1 . C
H18A 0.7899 0.3810 0.4431 0.103 Uiso calc . 1 . H
H18B 0.8129 0.5299 0.4490 0.103 Uiso calc . 1 . H
H18C 0.9516 0.3996 0.4175 0.103 Uiso calc . 1 . H
C19 0.8650(4) 0.4135(5) 0.1646(6) 0.088(2) Uani d . 1 . C
H19A 0.8156 0.3364 0.2117 0.108 Uiso calc . 1 . H
H19B 0.9725 0.3657 0.1681 0.108 Uiso calc . 1 . H
H19C 0.8361 0.4637 0.0654 0.108 Uiso calc . 1 . H
H16 0.6629 0.7396 0.1881 0.042 Uiso calc . 1 . H

loop_
_atom_type_symbol
_atom_type_description
_atom_type_scat_dispersion_real
_atom_type_scat_dispersion_imag
_atom_type_scat_source
C C 0.0033 0.0016 'International Tables Vol C Tables 4.2.6.8 and 6.1.1.4'
N N 0.0061 0.0033 'International Tables Vol C Tables 4.2.6.8 and 6.1.1.4'
O O 0.0106 0.0060 'International Tables Vol C Tables 4.2.6.8 and 6.1.1.4'
H H 0.0000 0.0000 'International Tables Vol C Tables 4.2.6.8 and 6.1.1.4'

loop_
_geom_angle_atom_site_label_1
_geom_angle_atom_site_label_2
_geom_angle_atom_site_label_3
_geom_angle
_geom_angle_publ_flag
C17 O2 H20 109.5(3) no
C8 N C7 111.9(3) yes
C8 N C9 120.5(3) no
C7 N C9 127.3(3) no
C2 C1 C6 120.5(3) no
C2 C1 C8 130.4(3) no
C6 C1 C8 109.0(3) no
C3 C2 C1 118.2(3) no
C3 C2 H2 120.9(4) no
C1 C2 H2 120.9(4) no
C2 C3 C4 121.1(3) no
C2 C3 H3 119.5(4) no
C4 C3 H3 119.5(4) no
C5 C4 C3 121.1(4) no
C5 C4 H4 119.5(4) no
C3 C4 H4 119.5(4) no
C6 C5 C4 118.4(3) no
C6 C5 H5 120.8(3) no
C4 C5 H5 120.8(4) no
C5 C6 C1 120.7(3) no
C5 C6 C7 131.4(3) no
C1 C6 C7 107.9(3) no
C16 C7 N 133.1(3) no
C16 C7 C6 122.2(3) no
N C7 C6 104.7(3) no
O1 C8 N 123.7(3) no
O1 C8 C1 129.8(3) no
N C8 C1 106.5(3) yes
C14 C9 C10 120.5(3) no
C14 C9 N 119.3(4) no
C10 C9 N 120.2(4) no
C11 C10 C9 119.1(4) no
C11 C10 H10 120.4(4) no
C9 C10 H10 120.4(4) no
C10 C11 C12 121.6(4) no
C10 C11 H11 119.2(5) no
C12 C11 H11 119.2(4) no
C13 C12 C11 117.4(4) no
C13 C12 C15 121.9(5) no
C11 C12 C15 120.7(5) no
C12 C13 C14 122.3(4) no
C12 C13 H13 118.9(4) no
C14 C13 H13 118.9(5) no
C9 C14 C13 119.0(4) no
C9 C14 H14 120.5(4) no
C13 C14 H14 120.5(5) no
C12 C15 H15A 109.5(4) no
C12 C15 H15B 109.5(4) no
H15A C15 H15B 109.5(5) no
C12 C15 H15C 109.5(4) no
H15A C15 H15C 109.5(5) no
H15B C15 H15C 109.5(5) no
C7 C16 C17 139.7(3) yes
O2 C17 C16 101.7(3) yes
O2 C17 C19 107.9(3) no
C16 C17 C19 115.0(3) no
O2 C17 C18 109.3(3) no
C16 C17 C18 111.3(3) no
C19 C17 C18 111.1(4) no
C17 C18 H18A 109.5(4) no
C17 C18 H18B 109.5(4) no
H18A C18 H18B 109.5(5) no
C17 C18 H18C 109.5(4) no
H18A C18 H18C 109.5(4) no
H18B C18 H18C 109.5(4) no
C17 C19 H19A 109.5(4) no
C17 C19 H19B 109.5(4) no
H19A C19 H19B 109.5(4) no
C17 C19 H19C 109.5(4) no
H19A C19 H19C 109.5(4) no
H19B C19 H19C 109.5(5) no

loop_
_geom_bond_atom_site_label_1
_geom_bond_atom_site_label_2
_geom_bond_site_symmetry_2
_geom_bond_distance
_geom_bond_publ_flag
O1 C8 . 1.221(4) yes
O2 C17 . 1.445(4) yes
O2 H20 . 0.820(2) no
N C8 . 1.387(4) yes
N C7 . 1.417(4) yes
N C9 . 1.437(4) yes
C1 C2 . 1.390(4) no
C1 C6 . 1.391(4) no
C1 C8 . 1.453(5) yes
C2 C3 . 1.362(5) no
C2 H2 . 0.930(4) no
C3 C4 . 1.385(5) no
C3 H3 . 0.930(3) no
C4 C5 . 1.374(5) no
C4 H4 . 0.930(4) no
C5 C6 . 1.370(4) no
C5 H5 . 0.930(4) no
C6 C7 . 1.488(4) no
C7 C16 . 1.336(4) yes
C9 C14 . 1.367(5) no
C9 C10 . 1.378(5) no
C10 C11 . 1.379(5) no
C10 H10 . 0.930(4) no
C11 C12 . 1.385(5) no
C11 H11 . 0.930(4) no
C12 C13 . 1.366(5) no
C12 C15 . 1.507(5) no
C13 C14 . 1.382(5) no
C13 H13 . 0.930(4) no
C14 H14 . 0.930(4) no
C15 H15A . 0.960(5) no
C15 H15B . 0.960(5) no
C15 H15C . 0.960(5) no
C16 C17 . 1.507(4) yes
C17 C19 . 1.503(5) no
C17 C18 . 1.523(6) no
C18 H18A . 0.960(4) no
C18 H18B . 0.960(5) no
C18 H18C . 0.960(4) no
C19 H19A . 0.960(5) no
C19 H19B . 0.960(4) no
C19 H19C . 0.960(5) no

loop_
_geom_torsion_atom_site_label_1
_geom_torsion_atom_site_label_2
_geom_torsion_atom_site_label_3
_geom_torsion_atom_site_label_4
_geom_torsion
_geom_torsion_publ_flag
C6 C1 C2 C3 2.2(6) no
C8 C1 C2 C3 178.8(4) no
C1 C2 C3 C4 -0.7(7) no
C2 C3 C4 C5 -0.1(7) no
C3 C4 C5 C6 -0.7(6) no
C4 C5 C6 C1 2.3(6) no
C4 C5 C6 C7 -179.3(4) no
C2 C1 C6 C5 -3.1(6) no
C8 C1 C6 C5 179.6(3) no
C2 C1 C6 C7 178.1(3) no
C8 C1 C6 C7 0.9(4) no
C8 N C7 C16 -179.5(4) no
C9 N C7 C16 7.4(7) yes
C8 N C7 C6 0.1(4) no
C9 N C7 C6 -173.0(4) no
C5 C6 C7 C16 0.5(6) no
C1 C6 C7 C16 179.1(4) no
C5 C6 C7 N -179.2(4) no
C1 C6 C7 N -0.6(4) no
C7 N C8 O1 -179.8(4) no
C9 N C8 O1 -6.2(6) yes
C7 N C8 C1 0.4(4) no
C9 N C8 C1 174.1(3) no
C2 C1 C8 O1 2.5(7) no
C6 C1 C8 O1 179.5(4) no
C2 C1 C8 N -177.7(4) no
C6 C1 C8 N -0.8(4) no
C8 N C9 C14 -96.5(4) no
C7 N C9 C14 76.1(5) no
C8 N C9 C10 82.1(5) no
C7 N C9 C10 -105.2(4) no
C14 C9 C10 C11 -2.7(5) no
N C9 C10 C11 178.6(3) no
C9 C10 C11 C12 0.9(6) no
C10 C11 C12 C13 0.3(6) no
C10 C11 C12 C15 -178.7(4) no
C11 C12 C13 C14 0.2(7) no
C15 C12 C13 C14 179.3(4) no
C10 C9 C14 C13 3.3(6) no
N C9 C14 C13 -178.1(3) no
C12 C13 C14 C9 -2.0(6) no
N C7 C16 C17 -2.7(8) yes
C6 C7 C16 C17 177.8(5) no
C7 C16 C17 O2 164.5(5) yes
C7 C16 C17 C19 48.2(7) yes
C7 C16 C17 C18 -79.2(6) yes

loop_
_cod_related_entry_id
_cod_related_entry_database
_cod_related_entry_code
1 ChemSpider 21183220
